data_7022944
loop_
_publ_author_name
'Wa\/l\;esa-Chorab, Monika'
'Kubicki, Maciej'
'Korabik, Maria'
'Patroniak, Violetta'

_publ_section_title
;
 Novel self-assembled supramolecular architectures of Mn(II) ions with a
 hybrid pyrazine-bipyridine ligand.
;
_journal_issue 26
_journal_name_full 'Dalton transactions (Cambridge, England : 2003)'
_journal_page_first 9746
_journal_page_last 9754
_journal_paper_doi 10.1039/c3dt50352f
_journal_volume 42
_journal_year 2013
_chemical_formula_moiety
;
(C104 H80 Mn4 N24), 8(Cl O4), 2.5(C2 H3 N), 2(C H4 O)'
;
_chemical_formula_sum 'C111 H95.5 Cl8 Mn4 N26.5 O34'
_chemical_formula_weight 2848.00
_chemical_name_systematic
;
?
;
_space_group_IT_number 41
_symmetry_cell_setting orthorhombic
_symmetry_space_group_name_Hall 'A 2 -2ab'
_symmetry_space_group_name_H-M 'A b a 2'
_atom_sites_solution_hydrogens geom
_atom_sites_solution_primary direct
_atom_sites_solution_secondary difmap
_audit_creation_method SHELXL-97
_cell_angle_alpha 90.00
_cell_angle_beta 90.00
_cell_angle_gamma 90.00
_cell_formula_units_Z 4
_cell_length_a 18.5171(7)
_cell_length_b 30.0858(11)
_cell_length_c 23.2151(10)
_cell_measurement_reflns_used 9331
_cell_measurement_temperature 100(1)
_cell_measurement_theta_max 28.2653
_cell_measurement_theta_min 2.8085
_cell_volume 12933.2(9)
_computing_cell_refinement 'CrysAlis Pro (Agilent Technologies (2011))'
_computing_data_collection 'CrysAlis Pro (Agilent Technologies (2011))'
_computing_data_reduction 'CrysAlis Pro (Agilent Technologies (2011))'
_computing_molecular_graphics 'Stereochemical Workstation (Siemens, 1989)'
_computing_publication_material 'SHELXL-97 (Sheldrick, 2008)'
_computing_structure_refinement 'SHELXL-97 (Sheldrick, 2008)'
_computing_structure_solution 'SIR92 (Altomare et al., 1993)'
_diffrn_ambient_temperature 100(1)
_diffrn_detector_area_resol_mean 16.1544
_diffrn_measured_fraction_theta_full 0.996
_diffrn_measured_fraction_theta_max 0.996
_diffrn_measurement_device_type 'Xcalibur, Eos'
_diffrn_measurement_method \w-scan
_diffrn_radiation_monochromator graphite
_diffrn_radiation_source 'Enhance (Mo) X-ray Source'
_diffrn_radiation_type 'Mo K\a'
_diffrn_radiation_wavelength 0.7107
_diffrn_reflns_av_R_equivalents 0.0994
_diffrn_reflns_av_sigmaI/netI 0.0861
_diffrn_reflns_limit_h_max 22
_diffrn_reflns_limit_h_min -22
_diffrn_reflns_limit_k_max 35
_diffrn_reflns_limit_k_min -35
_diffrn_reflns_limit_l_max 27
_diffrn_reflns_limit_l_min -27
_diffrn_reflns_number 68161
_diffrn_reflns_theta_full 25.00
_diffrn_reflns_theta_max 25.00
_diffrn_reflns_theta_min 2.81
_exptl_absorpt_coefficient_mu 0.633
_exptl_absorpt_correction_T_max 1.00000
_exptl_absorpt_correction_T_min 0.71816
_exptl_absorpt_correction_type multi-scan
_exptl_absorpt_process_details
;
CrysAlisPro, Agilent Technologies,
Version 1.171.35.19 (release 27-10-2011 CrysAlis171 .NET)
(compiled Oct 27 2011,15:02:11)
Empirical absorption correction using spherical harmonics,
implemented in SCALE3 ABSPACK scaling algorithm.
;
_exptl_crystal_colour yellow
_exptl_crystal_density_diffrn 1.46
_exptl_crystal_density_method 'not measured'
_exptl_crystal_description block
_exptl_crystal_F_000 5820
_exptl_crystal_size_max 0.3
_exptl_crystal_size_mid 0.2
_exptl_crystal_size_min 0.1
_refine_diff_density_max 1.761
_refine_diff_density_min -0.517
_refine_diff_density_rms 0.144
_refine_ls_abs_structure_details 'Flack H D (1983), Acta Cryst. A39, 876-881'
_refine_ls_abs_structure_Flack 0.09(4)
_refine_ls_extinction_method none
_refine_ls_goodness_of_fit_ref 1.059
_refine_ls_hydrogen_treatment constr
_refine_ls_matrix_type full
_refine_ls_number_parameters 847
_refine_ls_number_reflns 11139
_refine_ls_number_restraints 216
_refine_ls_restrained_S_all 1.083
_refine_ls_R_factor_all 0.1682
_refine_ls_R_factor_gt 0.1129
_refine_ls_shift/su_max 0.001
_refine_ls_shift/su_mean 0.000
_refine_ls_structure_factor_coef Fsqd
_refine_ls_weighting_details 'calc w=1/[\s^2^(Fo^2^)+(0.2000P)^2^] where P=(Fo^2^+2Fc^2^)/3'
_refine_ls_weighting_scheme calc
_refine_ls_wR_factor_gt 0.2786
_refine_ls_wR_factor_ref 0.3123
_reflns_number_gt 6844
_reflns_number_total 11139
_reflns_threshold_expression >2\s(I)
_cod_data_source_file c3dt50352f.txt
_cod_data_source_block 2
_cod_original_sg_symbol_H-M Aba2
_cod_original_formula_sum 'C111 H95.50 Cl8 Mn4 N26.50 O34'
_cod_database_code 7022944

loop_
_symmetry_equiv_pos_as_xyz
'x, y, z'
'-x, -y, z'
'-x+1/2, y+1/2, z'
'x+1/2, -y+1/2, z'
'x, y+1/2, z+1/2'
'-x, -y+1/2, z+1/2'
'-x+1/2, y+1, z+1/2'
'x+1/2, -y+1, z+1/2'

loop_
_atom_site_label
_atom_site_type_symbol
_atom_site_fract_x
_atom_site_fract_y
_atom_site_fract_z
_atom_site_U_iso_or_equiv
_atom_site_adp_type
_atom_site_occupancy
_atom_site_symmetry_multiplicity
_atom_site_calc_flag
_atom_site_refinement_flags
_atom_site_disorder_assembly
_atom_site_disorder_group
Mn1A Mn 0.23032(8) -0.01717(5) 0.4501(4) 0.0519(4) Uani 1 1 d . . .
Mn1B Mn 0.47007(8) 0.17521(5) 0.4847(4) 0.0499(4) Uani 1 1 d . . .
N1A N 0.1461(5) 0.0162(3) 0.5030(6) 0.059(2) Uani 1 1 d . . .
C2A C 0.1110(6) 0.0550(5) 0.4857(8) 0.077(4) Uani 1 1 d . . .
C3A C 0.1263(8) 0.0712(4) 0.4277(8) 0.084(4) Uani 1 1 d . . .
H3AA H 0.1588 0.0511 0.4088 0.125 Uiso 1 1 calc R . .
H3AB H 0.1480 0.1001 0.4300 0.125 Uiso 1 1 calc R . .
H3AC H 0.0821 0.0730 0.4062 0.125 Uiso 1 1 calc R . .
C4A C 0.0643(7) 0.0757(5) 0.5242(9) 0.087(4) Uani 1 1 d . . .
H4AA H 0.0391 0.1010 0.5130 0.104 Uiso 1 1 calc R . .
C5A C 0.0552(7) 0.0589(5) 0.5788(10) 0.094(5) Uani 1 1 d . . .
H5AA H 0.0256 0.0733 0.6053 0.113 Uiso 1 1 calc R . .
C6A C 0.0894(6) 0.0218(5) 0.5930(8) 0.077(4) Uani 1 1 d . . .
H6AA H 0.0817 0.0097 0.6294 0.093 Uiso 1 1 calc R . .
C7A C 0.1355(5) 0.0006(4) 0.5563(7) 0.058(3) Uani 1 1 d . . .
C8A C 0.1782(5) -0.0403(4) 0.5703(6) 0.049(2) Uani 1 1 d . . .
N9A N 0.2339(4) -0.0482(3) 0.5362(6) 0.055(2) Uani 1 1 d . . .
C10A C 0.2765(5) -0.0833(4) 0.5469(6) 0.048(2) Uani 1 1 d . . .
C11A C 0.2638(5) -0.1126(4) 0.5908(6) 0.054(3) Uani 1 1 d . . .
H11A H 0.2940 -0.1368 0.5978 0.065 Uiso 1 1 calc R . .
C12A C 0.2066(6) -0.1047(4) 0.6225(6) 0.064(3) Uani 1 1 d . . .
H12A H 0.1943 -0.1260 0.6499 0.077 Uiso 1 1 calc R . .
C13A C 0.1623(6) -0.0668(4) 0.6188(7) 0.063(3) Uani 1 1 d . . .
H13A H 0.1264 -0.0600 0.6455 0.076 Uiso 1 1 calc R . .
C14A C 0.3371(5) -0.0893(3) 0.5006(6) 0.047(2) Uani 1 1 d . . .
N15A N 0.3215(4) -0.0705(3) 0.4503(6) 0.052(2) Uani 1 1 d . . .
C16A C 0.3657(5) -0.0799(3) 0.4077(6) 0.046(2) Uani 1 1 d . . .
H16A H 0.3581 -0.0664 0.3721 0.056 Uiso 1 1 calc R . .
C17A C 0.4232(6) -0.1090(3) 0.4137(6) 0.049(3) Uani 1 1 d . . .
H17A H 0.4496 -0.1177 0.3815 0.058 Uiso 1 1 calc R . .
N18A N 0.4406(4) -0.1245(3) 0.4654(5) 0.045(2) Uani 1 1 d . . .
C19A C 0.4003(5) -0.1119(3) 0.5113(6) 0.043(2) Uani 1 1 d . . .
C20A C 0.4347(5) -0.1200(4) 0.5682(6) 0.048(3) Uani 1 1 d . . .
N21A N 0.4826(4) -0.1533(3) 0.5671(5) 0.0461(19) Uani 1 1 d . . .
C22A C 0.5218(6) -0.1644(4) 0.6145(7) 0.059(3) Uani 1 1 d . . .
C23A C 0.5129(7) -0.1399(4) 0.6643(6) 0.066(3) Uani 1 1 d . . .
H23A H 0.5381 -0.1475 0.6976 0.080 Uiso 1 1 calc R . .
C24A C 0.4670(6) -0.1045(5) 0.6643(6) 0.064(3) Uani 1 1 d . . .
H24A H 0.4618 -0.0871 0.6971 0.076 Uiso 1 1 calc R . .
C25A C 0.4287(7) -0.0947(4) 0.6159(7) 0.068(3) Uani 1 1 d . . .
H25A H 0.3979 -0.0703 0.6158 0.082 Uiso 1 1 calc R . .
C26A C 0.5722(6) -0.2014(4) 0.6090(6) 0.061(3) Uani 1 1 d . . .
N27A N 0.5885(5) -0.2136(3) 0.5537(6) 0.065(3) Uani 1 1 d . . .
C28A C 0.6384(7) -0.2456(4) 0.5468(8) 0.083(4) Uani 1 1 d . . .
C29A C 0.6593(8) -0.2555(5) 0.4842(8) 0.091(4) Uani 1 1 d . . .
H29A H 0.6292 -0.2385 0.4588 0.136 Uiso 1 1 calc R . .
H29B H 0.6528 -0.2866 0.4766 0.136 Uiso 1 1 calc R . .
H29C H 0.7089 -0.2476 0.4782 0.136 Uiso 1 1 calc R . .
C30A C 0.6731(9) -0.2668(6) 0.5940(10) 0.103(5) Uani 1 1 d . . .
H30A H 0.7089 -0.2880 0.5879 0.123 Uiso 1 1 calc R . .
C31A C 0.6532(10) -0.2557(7) 0.6464(9) 0.110(6) Uani 1 1 d . . .
H31A H 0.6730 -0.2702 0.6780 0.132 Uiso 1 1 calc R . .
C32A C 0.6007(8) -0.2210(6) 0.6549(8) 0.095(5) Uani 1 1 d . . .
H32A H 0.5870 -0.2125 0.6919 0.114 Uiso 1 1 calc R . .
N1B N 0.1783(6) -0.0580(3) 0.3806(6) 0.067(3) Uani 1 1 d . . .
C2B C 0.1315(7) -0.0918(5) 0.3937(8) 0.076(4) Uani 1 1 d . . .
C3B C 0.1083(7) -0.0984(6) 0.4528(10) 0.105(5) Uani 1 1 d . . .
H3BA H 0.1310 -0.0767 0.4771 0.157 Uiso 1 1 calc R . .
H3BB H 0.1218 -0.1277 0.4652 0.157 Uiso 1 1 calc R . .
H3BC H 0.0568 -0.0952 0.4551 0.157 Uiso 1 1 calc R . .
C4B C 0.1098(9) -0.1198(5) 0.3452(12) 0.107(7) Uani 1 1 d . . .
H4BA H 0.0779 -0.1431 0.3519 0.129 Uiso 1 1 calc R . .
C5B C 0.1344(10) -0.1130(6) 0.2909(9) 0.098(6) Uani 1 1 d . . .
H5BA H 0.1193 -0.1311 0.2609 0.117 Uiso 1 1 calc R . .
C6B C 0.1841(10) -0.0775(4) 0.2807(7) 0.089(5) Uani 1 1 d . . .
H6BA H 0.2017 -0.0721 0.2438 0.107 Uiso 1 1 calc R . .
C7B C 0.2054(8) -0.0514(5) 0.3261(7) 0.078(4) Uani 1 1 d . . .
C8B C 0.2580(7) -0.0129(4) 0.3215(7) 0.061(3) Uani 1 1 d . . .
N9B N 0.2676(5) 0.0106(3) 0.3670(6) 0.050(2) Uani 1 1 d . . .
C10B C 0.3163(6) 0.0431(4) 0.3688(7) 0.062(3) Uani 1 1 d . . .
C11B C 0.3568(8) 0.0524(5) 0.3200(7) 0.075(4) Uani 1 1 d . . .
H11B H 0.3903 0.0755 0.3208 0.091 Uiso 1 1 calc R . .
C12B C 0.3485(7) 0.0288(5) 0.2718(8) 0.081(4) Uani 1 1 d . . .
H12B H 0.3766 0.0346 0.2394 0.097 Uiso 1 1 calc R . .
C13B C 0.2946(9) -0.0062(5) 0.2711(7) 0.080(4) Uani 1 1 d . . .
H13B H 0.2855 -0.0231 0.2383 0.096 Uiso 1 1 calc R . .
C14B C 0.3273(5) 0.0648(4) 0.4245(6) 0.048(3) Uani 1 1 d . . .
N15B N 0.3079(4) 0.0404(3) 0.4693(5) 0.051(2) Uani 1 1 d . . .
C16B C 0.3286(6) 0.0535(4) 0.5220(6) 0.055(3) Uani 1 1 d . . .
H16B H 0.3136 0.0376 0.5542 0.066 Uiso 1 1 calc R . .
C17B C 0.3710(6) 0.0895(4) 0.5284(6) 0.060(3) Uani 1 1 d . . .
H17B H 0.3909 0.0954 0.5644 0.072 Uiso 1 1 calc R . .
N18B N 0.3853(4) 0.1166(3) 0.4858(6) 0.0471(19) Uani 1 1 d . . .
C19B C 0.3603(5) 0.1076(4) 0.4328(6) 0.051(3) Uani 1 1 d . . .
C20B C 0.3640(6) 0.1426(3) 0.3904(6) 0.053(3) Uani 1 1 d . . .
N21B N 0.4205(4) 0.1717(3) 0.3985(5) 0.051(2) Uani 1 1 d . . .
C22B C 0.4274(6) 0.2049(4) 0.3622(6) 0.055(3) Uani 1 1 d . . .
C23B C 0.3850(6) 0.2134(4) 0.3180(7) 0.061(3) Uani 1 1 d . . .
H23B H 0.3917 0.2383 0.2949 0.073 Uiso 1 1 calc R . .
C24B C 0.3284(8) 0.1825(4) 0.3077(7) 0.075(4) Uani 1 1 d . . .
H24B H 0.3000 0.1852 0.2749 0.090 Uiso 1 1 calc R . .
C25B C 0.3153(6) 0.1485(4) 0.3461(6) 0.062(3) Uani 1 1 d . . .
H25B H 0.2751 0.1301 0.3423 0.074 Uiso 1 1 calc R . .
C26B C 0.4908(6) 0.2343(4) 0.3778(7) 0.061(3) Uani 1 1 d . . .
N27B N 0.5203(5) 0.2281(3) 0.4293(6) 0.057(2) Uani 1 1 d . . .
C28B C 0.5769(6) 0.2542(4) 0.4460(7) 0.065(3) Uani 1 1 d . . .
C29B C 0.6107(7) 0.2420(4) 0.5055(7) 0.075(4) Uani 1 1 d . . .
H29D H 0.5844 0.2177 0.5222 0.113 Uiso 1 1 calc R . .
H29E H 0.6081 0.2673 0.5307 0.113 Uiso 1 1 calc R . .
H29F H 0.6602 0.2336 0.5004 0.113 Uiso 1 1 calc R . .
C30B C 0.6020(7) 0.2856(5) 0.4093(8) 0.084(4) Uani 1 1 d . . .
H30B H 0.6411 0.3028 0.4211 0.100 Uiso 1 1 calc R . .
C31B C 0.5736(8) 0.2937(5) 0.3563(8) 0.084(4) Uani 1 1 d . . .
H31B H 0.5923 0.3157 0.3325 0.100 Uiso 1 1 calc R . .
C32B C 0.5164(6) 0.2680(4) 0.3395(8) 0.076(4) Uani 1 1 d . . .
H32B H 0.4946 0.2724 0.3039 0.091 Uiso 1 1 calc R . .
Cl1A Cl -0.0419(5) 0.0945(3) 0.7577(5) 0.122(4) Uani 0.50 1 d PU A 1
O1A O -0.0315(5) 0.0497(3) 0.7840(5) 0.134(9) Uani 0.50 1 d PRU A 1
O2A O -0.1199(5) 0.1069(3) 0.7604(5) 0.101(9) Uani 0.50 1 d PRU A 1
O3A O 0.0016(5) 0.1279(3) 0.7901(5) 0.057(4) Uani 0.50 1 d PRU A 1
O4A O -0.0179(5) 0.0935(3) 0.6964(5) 0.097(6) Uani 0.50 1 d PRU A 1
Cl1X Cl -0.0577(4) 0.1177(3) 0.7508(5) 0.071(2) Uani 0.50 1 d PU B 2
O1X O -0.0091(4) 0.0839(3) 0.7738(5) 0.34(4) Uani 0.50 1 d PRU B 2
O2X O -0.1307(4) 0.1023(3) 0.7637(5) 0.171(19) Uani 0.50 1 d PRU B 2
O3X O -0.0459(4) 0.1617(3) 0.7757(5) 0.175(13) Uani 0.50 1 d PRU B 2
O4X O -0.0495(4) 0.1202(3) 0.6883(5) 0.111(7) Uani 0.50 1 d PRU B 2
Cl1B Cl 0.5000 0.0000 0.4688(4) 0.0976(19) Uani 1 2 d SDU . .
O1B O 0.4695(5) 0.0341(3) 0.4320(5) 0.100(3) Uani 1 1 d DU . .
O2B O 0.4461(4) -0.0203(3) 0.5056(5) 0.103(3) Uani 1 1 d DU . .
Cl1C Cl 0.15623(17) 0.28724(10) 0.6854(4) 0.0667(8) Uani 1 1 d U . .
O1C O 0.2078(6) 0.3230(3) 0.6995(6) 0.092(3) Uani 1 1 d U . .
O2C O 0.1900(5) 0.2470(3) 0.6972(6) 0.085(3) Uani 1 1 d U . .
O3C O 0.0923(4) 0.2935(3) 0.7210(5) 0.068(2) Uani 1 1 d U . .
O4C O 0.1368(5) 0.2909(3) 0.6266(5) 0.083(3) Uani 1 1 d U . .
N3F N 0.0000 0.0000 0.2958(8) 0.136(16) Uani 0.50 2 d SPDU . .
C2F C 0.0000 0.0000 0.3454(8) 0.073(9) Uani 0.50 2 d SPDU . .
C1F C 0.0000 0.0000 0.4100(8) 0.101(13) Uani 0.50 2 d SPDU . .
H1F1 H 0.0003 0.0301 0.4237 0.151 Uiso 0.25 1 d PR . .
H1F2 H 0.0422 -0.0152 0.4237 0.151 Uiso 0.25 1 d PR . .
H1F3 H -0.0425 -0.0149 0.4237 0.151 Uiso 0.25 1 d PR . .
N1E N 0.7219(7) 0.1729(4) 0.4248(5) 0.099(4) Uani 1 1 d DU . .
C2E C 0.7154(7) 0.1821(4) 0.3770(5) 0.076(4) Uani 1 1 d DU . .
C3E C 0.7054(11) 0.1974(7) 0.3160(6) 0.127(6) Uani 1 1 d DU . .
H3EA H 0.6946 0.1730 0.2908 0.191 Uiso 1 1 d R . .
H3EB H 0.7496 0.2113 0.3041 0.191 Uiso 1 1 d R . .
H3EC H 0.6668 0.2187 0.3146 0.191 Uiso 1 1 d R . .
Cl1D Cl 0.1446(4) 0.1055(3) 0.2630(5) 0.105(2) Uani 0.50 1 d PDU . .
O1D O 0.1708(7) 0.1520(3) 0.2607(8) 0.072(4) Uani 0.50 1 d PDU . .
O2D O 0.0681(6) 0.1052(6) 0.2839(9) 0.107(7) Uani 0.50 1 d PDU . .
O3D O 0.1905(9) 0.0773(5) 0.2989(9) 0.113(7) Uani 0.50 1 d PDU . .
O4D O 0.1451(13) 0.0874(7) 0.2018(7) 0.24(2) Uiso 0.50 1 d PD . .
C1G C 0.4905(12) 0.1813(6) 0.0972(8) 0.119(6) Uani 1 1 d DU . .
H1G1 H 0.5299 0.1864 0.1232 0.178 Uiso 1 1 d R . .
H1G2 H 0.4638 0.1556 0.1093 0.178 Uiso 1 1 d R . .
H1G3 H 0.4593 0.2068 0.0971 0.178 Uiso 1 1 d R . .
O1G O 0.5196(11) 0.1741(6) 0.0447(8) 0.179(7) Uani 1 1 d DU . .
H1G H 0.5588 0.1615 0.0466 0.215 Uiso 1 1 d R . .
Cl1E Cl 0.2192(5) 0.1537(3) 0.5303(7) 0.162(4) Uani 0.60 1 d PU . .
Cl1F Cl 0.1691(12) 0.0029(7) 0.1628(9) 0.178(6) Uani 0.40 1 d PU . .

loop_
_atom_site_aniso_label
_atom_site_aniso_U_11
_atom_site_aniso_U_22
_atom_site_aniso_U_33
_atom_site_aniso_U_23
_atom_site_aniso_U_13
_atom_site_aniso_U_12
Mn1A 0.0394(8) 0.0551(9) 0.0612(10) -0.0004(8) -0.0002(8) 0.0044(7)
Mn1B 0.0410(8) 0.0514(8) 0.0574(9) 0.0061(8) 0.0038(8) 0.0045(6)
N1A 0.044(5) 0.053(5) 0.079(7) -0.001(5) 0.018(5) 0.002(4)
C2A 0.041(6) 0.092(9) 0.097(10) -0.015(9) -0.004(7) 0.015(6)
C3A 0.072(8) 0.065(8) 0.113(12) 0.028(8) -0.009(8) 0.026(6)
C4A 0.048(7) 0.091(9) 0.122(13) -0.019(10) 0.005(8) 0.015(7)
C5A 0.048(7) 0.081(10) 0.153(17) 0.003(10) 0.035(9) 0.008(7)
C6A 0.038(6) 0.094(10) 0.100(10) -0.035(8) 0.010(6) 0.003(6)
C7A 0.027(5) 0.058(6) 0.088(9) -0.008(6) 0.001(5) -0.008(5)
C8A 0.038(5) 0.064(6) 0.046(6) -0.003(5) 0.003(5) -0.003(5)
N9A 0.035(4) 0.063(6) 0.066(6) -0.006(5) 0.008(4) 0.005(4)
C10A 0.041(5) 0.056(6) 0.047(6) 0.001(5) 0.006(5) 0.003(5)
C11A 0.032(5) 0.076(7) 0.055(6) -0.001(6) 0.010(5) -0.006(5)
C12A 0.048(6) 0.080(8) 0.065(8) 0.020(6) 0.002(6) -0.025(6)
C13A 0.047(6) 0.074(8) 0.068(8) -0.001(6) 0.004(6) 0.004(6)
C14A 0.041(5) 0.040(5) 0.059(7) -0.003(5) -0.001(5) -0.009(4)
N15A 0.048(5) 0.049(5) 0.058(5) -0.003(4) 0.014(5) -0.004(4)
C16A 0.050(6) 0.043(5) 0.047(6) 0.010(4) -0.011(5) 0.000(5)
C17A 0.051(6) 0.047(6) 0.048(6) -0.005(5) 0.009(5) 0.000(5)
N18A 0.035(4) 0.049(4) 0.052(5) -0.006(4) -0.007(4) -0.001(4)
C19A 0.034(5) 0.040(5) 0.055(6) -0.007(4) 0.000(5) -0.007(4)
C20A 0.034(5) 0.067(7) 0.044(6) -0.005(5) 0.013(4) -0.011(5)
N21A 0.047(5) 0.047(5) 0.044(5) -0.001(4) 0.002(4) -0.004(4)
C22A 0.037(6) 0.066(7) 0.073(8) 0.003(6) -0.002(5) -0.012(5)
C23A 0.061(7) 0.094(9) 0.044(6) -0.005(6) -0.007(5) 0.003(7)
C24A 0.050(6) 0.104(10) 0.037(6) -0.004(6) -0.003(5) -0.013(7)
C25A 0.061(7) 0.073(8) 0.070(8) -0.008(7) 0.024(6) -0.014(6)
C26A 0.050(6) 0.081(8) 0.053(7) -0.002(6) -0.031(6) 0.008(6)
N27A 0.049(5) 0.067(6) 0.079(7) 0.004(5) 0.000(5) 0.015(5)
C28A 0.075(8) 0.062(7) 0.112(12) 0.028(8) -0.015(8) 0.010(7)
C29A 0.079(8) 0.094(9) 0.099(11) -0.011(9) 0.006(9) 0.045(8)
C30A 0.078(10) 0.115(12) 0.115(14) 0.033(11) -0.023(9) 0.029(9)
C31A 0.104(13) 0.145(15) 0.082(12) 0.036(11) -0.021(10) 0.039(12)
C32A 0.082(10) 0.109(11) 0.093(12) 0.006(9) 0.006(9) 0.021(9)
N1B 0.065(6) 0.064(6) 0.072(7) -0.021(5) -0.011(5) -0.001(5)
C2B 0.064(8) 0.073(8) 0.090(10) -0.022(8) -0.033(8) 0.016(7)
C3B 0.058(8) 0.105(11) 0.150(17) 0.008(11) -0.016(10) -0.033(8)
C4B 0.089(11) 0.055(8) 0.18(2) -0.023(10) -0.070(13) -0.008(7)
C5B 0.119(14) 0.086(12) 0.088(12) -0.024(9) -0.048(11) 0.025(10)
C6B 0.141(14) 0.050(7) 0.076(9) -0.003(7) -0.027(9) 0.011(8)
C7B 0.079(9) 0.084(9) 0.072(9) -0.001(7) -0.028(7) 0.022(7)
C8B 0.071(8) 0.055(7) 0.055(8) 0.012(6) -0.007(6) 0.017(6)
N9B 0.051(5) 0.045(5) 0.056(6) 0.002(4) -0.002(4) 0.007(4)
C10B 0.049(6) 0.066(7) 0.071(8) 0.002(6) 0.000(6) 0.018(6)
C11B 0.077(9) 0.094(9) 0.056(8) -0.002(7) 0.013(7) 0.008(7)
C12B 0.052(7) 0.106(11) 0.085(10) -0.002(9) 0.011(7) 0.010(7)
C13B 0.097(10) 0.084(9) 0.058(8) -0.014(7) -0.013(8) 0.036(8)
C14B 0.023(4) 0.065(7) 0.057(6) 0.002(5) 0.003(4) 0.012(4)
N15B 0.033(4) 0.057(5) 0.063(6) 0.010(4) -0.001(4) -0.004(4)
C16B 0.049(6) 0.053(6) 0.062(7) 0.008(5) 0.010(5) -0.001(5)
C17B 0.048(6) 0.074(8) 0.059(7) 0.007(6) -0.009(5) 0.001(6)
N18B 0.030(4) 0.049(4) 0.063(5) 0.014(5) 0.005(4) 0.003(3)
C19B 0.029(5) 0.075(7) 0.048(6) -0.001(5) 0.002(4) 0.011(5)
C20B 0.049(6) 0.051(6) 0.059(7) 0.003(5) 0.008(5) 0.000(5)
N21B 0.032(4) 0.054(5) 0.067(6) 0.014(4) -0.009(4) 0.014(4)
C22B 0.060(7) 0.059(7) 0.046(6) 0.011(5) 0.007(5) 0.020(6)
C23B 0.059(7) 0.052(6) 0.071(8) 0.015(6) -0.001(6) 0.008(6)
C24B 0.084(9) 0.077(9) 0.064(8) 0.009(7) -0.007(7) 0.015(7)
C25B 0.058(7) 0.066(7) 0.062(7) 0.025(6) -0.020(6) 0.004(5)
C26B 0.044(6) 0.065(7) 0.074(8) 0.020(6) -0.004(6) -0.008(5)
N27B 0.052(5) 0.045(5) 0.074(7) 0.008(4) 0.008(5) 0.006(4)
C28B 0.048(6) 0.071(7) 0.075(8) 0.024(7) 0.001(6) -0.015(5)
C29B 0.064(7) 0.055(6) 0.106(11) -0.009(7) -0.018(7) -0.008(6)
C30B 0.058(7) 0.096(10) 0.096(11) 0.035(9) -0.008(7) -0.024(7)
C31B 0.075(9) 0.069(8) 0.108(12) 0.025(8) 0.027(9) -0.025(7)
C32B 0.054(7) 0.077(8) 0.096(10) 0.031(7) -0.005(7) 0.008(6)
Cl1A 0.107(7) 0.119(7) 0.140(8) -0.035(6) 0.002(6) -0.005(6)
O1A 0.129(12) 0.142(12) 0.131(12) 0.004(9) 0.001(9) 0.002(9)
O2A 0.080(11) 0.110(12) 0.112(13) -0.015(8) -0.011(8) -0.025(8)
O3A 0.044(6) 0.075(7) 0.051(7) -0.004(6) -0.013(6) 0.001(6)
O4A 0.101(10) 0.110(10) 0.081(9) -0.021(8) 0.001(8) -0.008(8)
Cl1X 0.056(4) 0.120(6) 0.038(3) 0.007(3) -0.011(3) -0.029(4)
O1X 0.33(4) 0.34(4) 0.35(4) 0.002(11) -0.002(11) 0.004(11)
O2X 0.16(2) 0.18(2) 0.17(2) -0.004(10) 0.003(10) -0.013(10)
O3X 0.172(15) 0.180(15) 0.172(16) 0.004(10) 0.013(10) -0.033(10)
O4X 0.108(10) 0.113(10) 0.111(11) 0.006(9) -0.008(9) -0.001(9)
Cl1B 0.042(2) 0.060(2) 0.191(6) 0.000 0.000 -0.0025(19)
O1B 0.075(5) 0.076(5) 0.149(8) 0.016(5) 0.011(5) 0.016(4)
O2B 0.071(5) 0.095(6) 0.144(8) 0.017(6) -0.006(5) -0.010(5)
Cl1C 0.0721(18) 0.0754(19) 0.0528(16) 0.0120(13) 0.0030(14) 0.0070(16)
O1C 0.089(6) 0.095(6) 0.091(6) -0.003(5) -0.006(5) -0.022(5)
O2C 0.089(5) 0.076(5) 0.091(6) 0.007(5) 0.024(5) 0.024(4)
O3C 0.070(4) 0.065(4) 0.068(5) 0.007(4) 0.015(4) 0.019(4)
O4C 0.097(6) 0.090(5) 0.061(5) 0.004(4) 0.003(4) 0.007(4)
N3F 0.136(18) 0.132(17) 0.141(18) 0.000 0.000 0.007(10)
C2F 0.073(9) 0.073(9) 0.074(9) 0.000 0.000 -0.0006(11)
C1F 0.094(15) 0.094(15) 0.113(16) 0.000 0.000 -0.015(10)
N1E 0.087(7) 0.092(7) 0.116(8) -0.018(6) 0.005(6) -0.025(6)
C2E 0.060(6) 0.073(7) 0.095(8) -0.002(6) -0.002(6) -0.024(5)
C3E 0.116(9) 0.129(10) 0.136(10) -0.003(8) 0.004(8) -0.001(8)
Cl1D 0.088(5) 0.121(6) 0.106(5) 0.011(4) -0.016(4) 0.016(4)
O1D 0.060(7) 0.076(8) 0.080(8) -0.012(7) -0.007(7) 0.018(7)
O2D 0.122(11) 0.096(9) 0.103(10) 0.007(8) 0.010(8) 0.016(8)
O3D 0.100(10) 0.110(10) 0.130(11) -0.006(9) -0.013(9) 0.005(8)
C1G 0.122(9) 0.099(9) 0.135(10) 0.015(8) -0.007(8) 0.005(8)
O1G 0.186(10) 0.160(10) 0.191(11) 0.000(8) -0.010(9) -0.019(8)
Cl1E 0.109(5) 0.137(6) 0.239(9) 0.008(6) 0.002(6) 0.044(5)
Cl1F 0.200(10) 0.196(10) 0.138(9) 0.032(7) -0.063(8) -0.053(8)

loop_
_atom_type_symbol
_atom_type_description
_atom_type_scat_dispersion_real
_atom_type_scat_dispersion_imag
_atom_type_scat_source
C C 0.0033 0.0016 'International Tables Vol C Tables 4.2.6.8 and 6.1.1.4'
H H 0.0000 0.0000 'International Tables Vol C Tables 4.2.6.8 and 6.1.1.4'
N N 0.0061 0.0033 'International Tables Vol C Tables 4.2.6.8 and 6.1.1.4'
O O 0.0106 0.0060 'International Tables Vol C Tables 4.2.6.8 and 6.1.1.4'
Cl Cl 0.1484 0.1585 'International Tables Vol C Tables 4.2.6.8 and 6.1.1.4'
Mn Mn 0.3368 0.7283 'International Tables Vol C Tables 4.2.6.8 and 6.1.1.4'

loop_
_geom_angle_atom_site_label_1
_geom_angle_atom_site_label_2
_geom_angle_atom_site_label_3
_geom_angle
_geom_angle_site_symmetry_1
_geom_angle_site_symmetry_3
N9A Mn1A N9B 160.1(3) . .
N9A Mn1A N1A 73.2(3) . .
N9B Mn1A N1A 122.0(3) . .
N9A Mn1A N1B 115.6(4) . .
N9B Mn1A N1B 73.4(4) . .
N1A Mn1A N1B 110.1(4) . .
N9A Mn1A N15B 97.2(3) . .
N9B Mn1A N15B 71.9(3) . .
N1A Mn1A N15B 89.4(3) . .
N1B Mn1A N15B 145.3(4) . .
N9A Mn1A N15A 71.7(3) . .
N9B Mn1A N15A 92.1(3) . .
N1A Mn1A N15A 144.9(4) . .
N1B Mn1A N15A 86.3(3) . .
N15B Mn1A N15A 93.8(3) . .
N21A Mn1B N21B 159.9(3) 2_655 .
N21A Mn1B N27B 122.9(3) 2_655 .
N21B Mn1B N27B 71.7(3) . .
N21A Mn1B N27A 74.2(3) 2_655 2_655
N21B Mn1B N27A 118.0(3) . 2_655
N27B Mn1B N27A 104.1(3) . 2_655
N21A Mn1B N18A 71.6(3) 2_655 2_655
N21B Mn1B N18A 95.2(3) . 2_655
N27B Mn1B N18A 93.5(3) . 2_655
N27A Mn1B N18A 145.8(3) 2_655 2_655
N21A Mn1B N18B 91.9(3) 2_655 .
N21B Mn1B N18B 72.4(3) . .
N27B Mn1B N18B 144.1(3) . .
N27A Mn1B N18B 93.2(3) 2_655 .
N18A Mn1B N18B 89.1(3) 2_655 .
C7A N1A C2A 119.6(10) . .
C7A N1A Mn1A 117.0(7) . .
C2A N1A Mn1A 123.0(9) . .
C4A C2A N1A 118.5(15) . .
C4A C2A C3A 124.4(14) . .
N1A C2A C3A 117.1(11) . .
C2A C3A H3AA 109.5 . .
C2A C3A H3AB 109.5 . .
H3AA C3A H3AB 109.5 . .
C2A C3A H3AC 109.5 . .
H3AA C3A H3AC 109.5 . .
H3AB C3A H3AC 109.5 . .
C5A C4A C2A 120.3(15) . .
C5A C4A H4AA 119.9 . .
C2A C4A H4AA 119.9 . .
C6A C5A C4A 118.7(15) . .
C6A C5A H5AA 120.7 . .
C4A C5A H5AA 120.6 . .
C5A C6A C7A 122.5(16) . .
C5A C6A H6AA 118.7 . .
C7A C6A H6AA 118.7 . .
N1A C7A C6A 120.3(12) . .
N1A C7A C8A 114.4(9) . .
C6A C7A C8A 125.3(13) . .
N9A C8A C13A 122.8(10) . .
N9A C8A C7A 115.4(10) . .
C13A C8A C7A 121.8(10) . .
C8A N9A C10A 119.2(10) . .
C8A N9A Mn1A 116.4(7) . .
C10A N9A Mn1A 121.2(7) . .
N9A C10A C11A 123.0(9) . .
N9A C10A C14A 112.5(9) . .
C11A C10A C14A 124.2(9) . .
C12A C11A C10A 116.0(11) . .
C12A C11A H11A 122.0 . .
C10A C11A H11A 122.0 . .
C11A C12A C13A 125.8(11) . .
C11A C12A H12A 117.1 . .
C13A C12A H12A 117.1 . .
C12A C13A C8A 112.5(10) . .
C12A C13A H13A 123.7 . .
C8A C13A H13A 123.7 . .
N15A C14A C19A 123.6(9) . .
N15A C14A C10A 113.5(8) . .
C19A C14A C10A 122.8(10) . .
C16A N15A C14A 115.6(8) . .
C16A N15A Mn1A 126.8(7) . .
C14A N15A Mn1A 116.9(7) . .
N15A C16A C17A 122.7(9) . .
N15A C16A H16A 118.7 . .
C17A C16A H16A 118.7 . .
N18A C17A C16A 119.9(10) . .
N18A C17A H17A 120.1 . .
C16A C17A H17A 120.1 . .
C17A N18A C19A 118.7(8) . .
C17A N18A Mn1B 125.8(7) . 2_655
C19A N18A Mn1B 115.4(6) . 2_655
N18A C19A C14A 117.7(10) . .
N18A C19A C20A 114.7(8) . .
C14A C19A C20A 127.2(10) . .
N21A C20A C25A 119.5(11) . .
N21A C20A C19A 112.9(8) . .
C25A C20A C19A 127.1(11) . .
C20A N21A C22A 121.4(9) . .
C20A N21A Mn1B 120.3(7) . 2_655
C22A N21A Mn1B 114.6(7) . 2_655
N21A C22A C23A 119.0(11) . .
N21A C22A C26A 117.2(10) . .
C23A C22A C26A 123.8(11) . .
C24A C23A C22A 119.3(11) . .
C24A C23A H23A 120.3 . .
C22A C23A H23A 120.3 . .
C25A C24A C23A 119.7(12) . .
C25A C24A H24A 120.1 . .
C23A C24A H24A 120.1 . .
C20A C25A C24A 120.9(13) . .
C20A C25A H25A 119.6 . .
C24A C25A H25A 119.6 . .
C32A C26A N27A 123.3(12) . .
C32A C26A C22A 121.4(13) . .
N27A C26A C22A 115.3(10) . .
C28A N27A C26A 117.0(11) . .
C28A N27A Mn1B 127.8(10) . 2_655
C26A N27A Mn1B 115.1(7) . 2_655
N27A C28A C30A 122.7(17) . .
N27A C28A C29A 115.2(11) . .
C30A C28A C29A 121.9(14) . .
C28A C29A H29A 109.5 . .
C28A C29A H29B 109.5 . .
H29A C29A H29B 109.5 . .
C28A C29A H29C 109.5 . .
H29A C29A H29C 109.5 . .
H29B C29A H29C 109.5 . .
C31A C30A C28A 118.1(16) . .
C31A C30A H30A 120.9 . .
C28A C30A H30A 120.9 . .
C30A C31A C32A 120.1(14) . .
C30A C31A H31A 119.9 . .
C32A C31A H31A 119.9 . .
C26A C32A C31A 118.6(16) . .
C26A C32A H32A 120.7 . .
C31A C32A H32A 120.7 . .
C2B N1B C7B 122.8(11) . .
C2B N1B Mn1A 121.2(9) . .
C7B N1B Mn1A 115.2(9) . .
N1B C2B C3B 120.0(11) . .
N1B C2B C4B 115.5(16) . .
C3B C2B C4B 124.5(16) . .
C2B C3B H3BA 109.5 . .
C2B C3B H3BB 109.5 . .
H3BA C3B H3BB 109.5 . .
C2B C3B H3BC 109.5 . .
H3BA C3B H3BC 109.5 . .
H3BB C3B H3BC 109.5 . .
C5B C4B C2B 122.4(16) . .
C5B C4B H4BA 118.8 . .
C2B C4B H4BA 118.8 . .
C4B C5B C6B 119.0(14) . .
C4B C5B H5BA 120.5 . .
C6B C5B H5BA 120.5 . .
C7B C6B C5B 118.9(16) . .
C7B C6B H6BA 120.6 . .
C5B C6B H6BA 120.6 . .
C6B C7B N1B 121.3(15) . .
C6B C7B C8B 124.4(14) . .
N1B C7B C8B 114.2(11) . .
N9B C8B C13B 123.7(13) . .
N9B C8B C7B 116.8(11) . .
C13B C8B C7B 119.4(12) . .
C8B N9B C10B 121.6(10) . .
C8B N9B Mn1A 117.8(7) . .
C10B N9B Mn1A 117.4(8) . .
N9B C10B C11B 119.2(12) . .
N9B C10B C14B 116.8(10) . .
C11B C10B C14B 123.9(12) . .
C12B C11B C10B 121.0(14) . .
C12B C11B H11B 119.5 . .
C10B C11B H11B 119.5 . .
C11B C12B C13B 118.4(13) . .
C11B C12B H12B 120.8 . .
C13B C12B H12B 120.8 . .
C8B C13B C12B 116.0(13) . .
C8B C13B H13B 122.0 . .
C12B C13B H13B 122.0 . .
N15B C14B C19B 120.5(10) . .
N15B C14B C10B 114.2(10) . .
C19B C14B C10B 125.2(10) . .
C14B N15B C16B 118.5(9) . .
C14B N15B Mn1A 115.9(7) . .
C16B N15B Mn1A 125.2(7) . .
N15B C16B C17B 120.2(10) . .
N15B C16B H16B 119.9 . .
C17B C16B H16B 119.9 . .
N18B C17B C16B 122.5(11) . .
N18B C17B H17B 118.8 . .
C16B C17B H17B 118.8 . .
C17B N18B C19B 119.8(9) . .
C17B N18B Mn1B 127.5(8) . .
C19B N18B Mn1B 111.8(7) . .
N18B C19B C14B 116.8(9) . .
N18B C19B C20B 117.4(10) . .
C14B C19B C20B 125.7(10) . .
N21B C20B C25B 121.2(10) . .
N21B C20B C19B 114.0(10) . .
C25B C20B C19B 124.8(10) . .
C22B N21B C20B 118.0(9) . .
C22B N21B Mn1B 120.4(8) . .
C20B N21B Mn1B 118.0(7) . .
N21B C22B C23B 126.1(12) . .
N21B C22B C26B 111.4(10) . .
C23B C22B C26B 122.4(10) . .
C22B C23B C24B 116.3(11) . .
C22B C23B H23B 121.8 . .
C24B C23B H23B 121.8 . .
C25B C24B C23B 120.4(12) . .
C25B C24B H24B 119.8 . .
C23B C24B H24B 119.8 . .
C24B C25B C20B 117.5(11) . .
C24B C25B H25B 121.2 . .
C20B C25B H25B 121.2 . .
N27B C26B C32B 121.4(11) . .
N27B C26B C22B 117.0(9) . .
C32B C26B C22B 121.6(11) . .
C26B N27B C28B 119.4(9) . .
C26B N27B Mn1B 116.3(7) . .
C28B N27B Mn1B 124.2(8) . .
C30B C28B N27B 119.1(12) . .
C30B C28B C29B 125.7(11) . .
N27B C28B C29B 115.0(9) . .
C28B C29B H29D 109.5 . .
C28B C29B H29E 109.5 . .
H29D C29B H29E 109.5 . .
C28B C29B H29F 109.5 . .
H29D C29B H29F 109.5 . .
H29E C29B H29F 109.5 . .
C28B C30B C31B 124.1(13) . .
C28B C30B H30B 118.0 . .
C31B C30B H30B 118.0 . .
C30B C31B C32B 117.2(12) . .
C30B C31B H31B 121.4 . .
C32B C31B H31B 121.4 . .
C31B C32B C26B 118.7(13) . .
C31B C32B H32B 120.6 . .
C26B C32B H32B 120.6 . .
O4A Cl1A O3A 109.5 . .
O4A Cl1A O2A 109.5 . .
O3A Cl1A O2A 109.5 . .
O4A Cl1A O1A 109.4 . .
O3A Cl1A O1A 109.4 . .
O2A Cl1A O1A 109.4 . .
O1X Cl1X O3X 113.2 . .
O1X Cl1X O4X 109.6 . .
O3X Cl1X O4X 109.4 . .
O1X Cl1X O2X 105.9 . .
O3X Cl1X O2X 110.2 . .
O4X Cl1X O2X 108.4 . .
O1B Cl1B O1B 107.8(10) . 2_655
O1B Cl1B O2B 108.5(6) . 2_655
O1B Cl1B O2B 112.2(6) 2_655 2_655
O1B Cl1B O2B 112.2(6) . .
O1B Cl1B O2B 108.5(6) 2_655 .
O2B Cl1B O2B 107.7(10) 2_655 .
O2C Cl1C O4C 111.8(6) . .
O2C Cl1C O3C 111.5(5) . .
O4C Cl1C O3C 109.3(6) . .
O2C Cl1C O1C 107.5(6) . .
O4C Cl1C O1C 108.9(6) . .
O3C Cl1C O1C 107.8(6) . .
N3F C2F C1F 180.000(2) . .
C2F C1F H1F1 109.5 . .
C2F C1F H1F2 109.5 . .
H1F1 C1F H1F2 109.5 . .
C2F C1F H1F3 109.5 . .
H1F1 C1F H1F3 109.5 . .
H1F2 C1F H1F3 109.5 . .
N1E C2E C3E 175.9(17) . .
C2E C3E H3EA 111.6 . .
C2E C3E H3EB 107.5 . .
H3EA C3E H3EB 109.5 . .
C2E C3E H3EC 109.3 . .
H3EA C3E H3EC 109.5 . .
H3EB C3E H3EC 109.5 . .
O3D Cl1D O1D 112.2(7) . .
O3D Cl1D O2D 111.3(7) . .
O1D Cl1D O2D 109.1(7) . .
O3D Cl1D O4D 108.7(8) . .
O1D Cl1D O4D 107.5(8) . .
O2D Cl1D O4D 107.8(8) . .
O1G C1G H1G1 107.0 . .
O1G C1G H1G2 109.8 . .
H1G1 C1G H1G2 109.5 . .
O1G C1G H1G3 111.6 . .
H1G1 C1G H1G3 109.5 . .
H1G2 C1G H1G3 109.5 . .
C1G O1G H1G 112.1 . .

loop_
_geom_bond_atom_site_label_1
_geom_bond_atom_site_label_2
_geom_bond_distance
_geom_bond_site_symmetry_2
Mn1A N9A 2.206(10) .
Mn1A N9B 2.213(9) .
Mn1A N1A 2.225(9) .
Mn1A N1B 2.244(10) .
Mn1A N15B 2.295(8) .
Mn1A N15A 2.328(8) .
Mn1B N21A 2.204(8) 2_655
Mn1B N21B 2.205(9) .
Mn1B N27B 2.249(9) .
Mn1B N27A 2.251(10) 2_655
Mn1B N18A 2.295(8) 2_655
Mn1B N18B 2.361(8) .
N1A C7A 1.337(15) .
N1A C2A 1.395(16) .
C2A C4A 1.392(19) .
C2A C3A 1.46(2) .
C3A H3AA 0.9600 .
C3A H3AB 0.9600 .
C3A H3AC 0.9600 .
C4A C5A 1.38(2) .
C4A H4AA 0.9300 .
C5A C6A 1.33(2) .
C5A H5AA 0.9300 .
C6A C7A 1.366(17) .
C6A H6AA 0.9300 .
C7A C8A 1.498(16) .
C8A N9A 1.321(13) .
C8A C13A 1.412(16) .
N9A C10A 1.344(13) .
C10A C11A 1.368(15) .
C10A C14A 1.565(14) .
C11A C12A 1.312(16) .
C11A H11A 0.9300 .
C12A C13A 1.407(18) .
C12A H12A 0.9300 .
C13A H13A 0.9300 .
C14A N15A 1.329(14) .
C14A C19A 1.377(14) .
N15A C16A 1.315(13) .
C16A C17A 1.386(14) .
C16A H16A 0.9300 .
C17A N18A 1.328(13) .
C17A H17A 0.9300 .
N18A C19A 1.353(13) .
N18A Mn1B 2.295(8) 2_655
C19A C20A 1.487(15) .
C20A N21A 1.339(13) .
C20A C25A 1.347(16) .
N21A C22A 1.360(14) .
N21A Mn1B 2.204(8) 2_655
C22A C23A 1.380(18) .
C22A C26A 1.460(17) .
C23A C24A 1.363(18) .
C23A H23A 0.9300 .
C24A C25A 1.360(18) .
C24A H24A 0.9300 .
C25A H25A 0.9300 .
C26A C32A 1.33(2) .
C26A N27A 1.368(16) .
N27A C28A 1.345(16) .
N27A Mn1B 2.251(10) 2_655
C28A C30A 1.42(2) .
C28A C29A 1.53(2) .
C29A H29A 0.9600 .
C29A H29B 0.9600 .
C29A H29C 0.9600 .
C30A C31A 1.32(2) .
C30A H30A 0.9300 .
C31A C32A 1.44(2) .
C31A H31A 0.9300 .
C32A H32A 0.9300 .
N1B C2B 1.369(19) .
N1B C7B 1.375(19) .
C2B C3B 1.45(2) .
C2B C4B 1.46(2) .
C3B H3BA 0.9600 .
C3B H3BB 0.9600 .
C3B H3BC 0.9600 .
C4B C5B 1.36(3) .
C4B H4BA 0.9300 .
C5B C6B 1.43(3) .
C5B H5BA 0.9300 .
C6B C7B 1.373(19) .
C6B H6BA 0.9300 .
C7B C8B 1.52(2) .
C8B N9B 1.283(15) .
C8B C13B 1.367(19) .
N9B C10B 1.331(15) .
C10B C11B 1.389(18) .
C10B C14B 1.463(17) .
C11B C12B 1.33(2) .
C11B H11B 0.9300 .
C12B C13B 1.45(2) .
C12B H12B 0.9300 .
C13B H13B 0.9300 .
C14B N15B 1.321(13) .
C14B C19B 1.438(16) .
N15B C16B 1.341(14) .
C16B C17B 1.347(16) .
C16B H16B 0.9300 .
C17B N18B 1.308(15) .
C17B H17B 0.9300 .
N18B C19B 1.342(14) .
C19B C20B 1.444(16) .
C20B N21B 1.377(14) .
C20B C25B 1.379(15) .
N21B C22B 1.314(14) .
C22B C23B 1.316(16) .
C22B C26B 1.512(17) .
C23B C24B 1.422(19) .
C23B H23B 0.9300 .
C24B C25B 1.378(17) .
C24B H24B 0.9300 .
C25B H25B 0.9300 .
C26B N27B 1.328(16) .
C26B C32B 1.430(17) .
N27B C28B 1.365(14) .
C28B C30B 1.355(17) .
C28B C29B 1.562(18) .
C29B H29D 0.9600 .
C29B H29E 0.9600 .
C29B H29F 0.9600 .
C30B C31B 1.36(2) .
C30B H30B 0.9300 .
C31B C32B 1.368(19) .
C31B H31B 0.9300 .
C32B H32B 0.9300 .
Cl1A O4A 1.4917 .
Cl1A O3A 1.4920 .
Cl1A O2A 1.4921 .
Cl1A O1A 1.4929 .
Cl1X O1X 1.4599 .
Cl1X O3X 1.4600 .
Cl1X O4X 1.4605 .
Cl1X O2X 1.4605 .
Cl1B O1B 1.4498(11) .
Cl1B O1B 1.4498(11) 2_655
Cl1B O2B 1.4498(11) 2_655
Cl1B O2B 1.4498(11) .
Cl1C O2C 1.389(9) .
Cl1C O4C 1.415(10) .
Cl1C O3C 1.457(8) .
Cl1C O1C 1.474(10) .
N3F C2F 1.1500(11) .
C2F C1F 1.500(2) .
C1F H1F1 0.9600 .
C1F H1F2 0.9600 .
C1F H1F3 0.9600 .
N1E C2E 1.1499(11) .
C2E C3E 1.499(2) .
C3E H3EA 0.9600 .
C3E H3EB 0.9600 .
C3E H3EC 0.9600 .
Cl1D O3D 1.462(8) .
Cl1D O1D 1.482(8) .
Cl1D O2D 1.495(8) .
Cl1D O4D 1.521(9) .
C1G O1G 1.3498(11) .
C1G H1G1 0.9600 .
C1G H1G2 0.9600 .
C1G H1G3 0.9600 .
O1G H1G 0.8200 .
